data_7055721
loop_
_publ_author_name
'Vaz, Patricia A. A. M.'
'Rocha, Jo\~ao'
'Silva, Artur M. S.'
'Guieu, Samuel'

_publ_section_title
;
 Aggregation-induced emission enhancement in halochalcones
;
_journal_issue 10
_journal_name_full 'New J. Chem.'
_journal_page_first 8198
_journal_paper_doi 10.1039/C6NJ01387B
_journal_volume 40
_journal_year 2016
_chemical_formula_moiety 'C18 H17 Cl2 N O2'
_chemical_formula_sum 'C18 H17 Cl2 N O2'
_chemical_formula_weight 350.23
_chemical_melting_point 385.0(10)
_chemical_name_common (E)-3-(3-chloro-4-(dimethylamino)phenyl)-1-(3-chloro-4-methoxyphenyl)prop-2-en-1-one
_chemical_name_systematic
;
 (E)-3-(3-chloro-4-(dimethylamino)phenyl)-1-(3-chloro-4-methoxyphenyl)prop-2-en-1-one
;
_space_group_IT_number 14
_symmetry_cell_setting monoclinic
_symmetry_space_group_name_Hall '-P 2yn'
_symmetry_space_group_name_H-M 'P 1 21/n 1'
_atom_sites_solution_hydrogens geom
_atom_sites_solution_primary direct
_atom_sites_solution_secondary difmap
_audit_creation_method SHELXL-97
_audit_update_record
;
2015-03-31 deposited with the CCDC.
2016-08-10 downloaded from the CCDC.
;
_cell_angle_alpha 90.00
_cell_angle_beta 97.798(2)
_cell_angle_gamma 90.00
_cell_formula_units_Z 8
_cell_length_a 14.4606(6)
_cell_length_b 7.4161(3)
_cell_length_c 31.6780(13)
_cell_measurement_temperature 150(2)
_cell_volume 3365.8(2)
_computing_cell_refinement 'Bruker SMART'
_computing_data_collection 'Bruker SMART'
_computing_data_reduction 'Bruker SAINT'
_computing_molecular_graphics 'PLATON (Spek, 2009)'
_computing_publication_material 'SHELXL-97 (Sheldrick, 2008)'
_computing_structure_refinement 'SHELXL-97 (Sheldrick, 2008)'
_computing_structure_solution 'SHELXS-97 (Sheldrick, 2008)'
_diffrn_ambient_temperature 150(2)
_diffrn_measured_fraction_theta_full 0.996
_diffrn_measured_fraction_theta_max 0.996
_diffrn_measurement_device_type ccd
_diffrn_measurement_method 'omega and phi scans'
_diffrn_radiation_monochromator graphite
_diffrn_radiation_source 'fine-focus sealed tube'
_diffrn_radiation_type MoK\a
_diffrn_radiation_wavelength 0.71073
_diffrn_reflns_av_R_equivalents 0.0576
_diffrn_reflns_av_sigmaI/netI 0.0351
_diffrn_reflns_limit_h_max 18
_diffrn_reflns_limit_h_min -17
_diffrn_reflns_limit_k_max 9
_diffrn_reflns_limit_k_min -9
_diffrn_reflns_limit_l_max 39
_diffrn_reflns_limit_l_min -39
_diffrn_reflns_number 61721
_diffrn_reflns_theta_full 26.44
_diffrn_reflns_theta_max 26.44
_diffrn_reflns_theta_min 2.56
_diffrn_standards_interval_count 0.5
_diffrn_standards_interval_time 10
_exptl_absorpt_coefficient_mu 0.394
_exptl_absorpt_correction_T_max 0.9806
_exptl_absorpt_correction_T_min 0.8909
_exptl_absorpt_correction_type multi-scan
_exptl_absorpt_process_details '(SADABS; Bruker, 2008)'
_exptl_crystal_colour green
_exptl_crystal_density_diffrn 1.382
_exptl_crystal_density_method 'not measured'
_exptl_crystal_description block
_exptl_crystal_F_000 1456
_exptl_crystal_preparation Luminescent
_exptl_crystal_recrystallization_method 'Re-crystallisation from solvent: Dichloromethane'
_exptl_crystal_size_max 0.30
_exptl_crystal_size_mid 0.10
_exptl_crystal_size_min 0.05
_refine_diff_density_max 0.289
_refine_diff_density_min -0.255
_refine_diff_density_rms 0.054
_refine_ls_extinction_method none
_refine_ls_goodness_of_fit_ref 1.012
_refine_ls_hydrogen_treatment constr
_refine_ls_matrix_type full
_refine_ls_number_parameters 421
_refine_ls_number_reflns 6915
_refine_ls_number_restraints 0
_refine_ls_restrained_S_all 1.012
_refine_ls_R_factor_all 0.0672
_refine_ls_R_factor_gt 0.0397
_refine_ls_shift/su_max 0.001
_refine_ls_shift/su_mean 0.000
_refine_ls_structure_factor_coef Fsqd
_refine_ls_weighting_details 'calc w=1/[\s^2^(Fo^2^)+(0.0359P)^2^+2.0246P] where P=(Fo^2^+2Fc^2^)/3'
_refine_ls_weighting_scheme calc
_refine_ls_wR_factor_gt 0.0802
_refine_ls_wR_factor_ref 0.0895
_reflns_number_gt 5146
_reflns_number_total 6915
_reflns_threshold_expression >2\s(I)
_cod_data_source_file c6nj01387b2.cif
_cod_data_source_block pv111
_cod_depositor_comments
;
The following automatic conversions were performed:

'_chemical_melting_point' value '384-386' was changed to '385.0(10)'
- the average value was taken and precision was estimated.

Automatic conversion script
Id: cif_fix_values 4268 2015-11-12 08:31:59Z antanas 

 Adding full bibliography for 7055720--7055721.cif.
;
_cod_original_sg_symbol_Hall -P2yn
_cod_original_sg_symbol_H-M P21/n
_cod_database_code 7055721

loop_
_symmetry_equiv_pos_as_xyz
'x, y, z'
'-x+1/2, y+1/2, -z+1/2'
'-x, -y, -z'
'x-1/2, -y-1/2, z-1/2'

loop_
_atom_site_label
_atom_site_type_symbol
_atom_site_fract_x
_atom_site_fract_y
_atom_site_fract_z
_atom_site_U_iso_or_equiv
_atom_site_adp_type
_atom_site_occupancy
_atom_site_symmetry_multiplicity
_atom_site_calc_flag
_atom_site_refinement_flags
Cl03 Cl 0.40355(4) 0.17469(8) 0.194948(15) 0.04031(15) Uani 1 1 d .
Cl01 Cl 0.88878(3) -0.65815(8) 0.561674(14) 0.03525(14) Uani 1 1 d .
Cl04 Cl 0.62805(4) -0.47020(7) 0.564368(16) 0.03901(15) Uani 1 1 d .
Cl02 Cl 0.53280(4) -0.26213(8) 0.191462(16) 0.03803(14) Uani 1 1 d .
O01 O 0.65143(9) -0.57449(19) 0.42238(4) 0.0304(3) Uani 1 1 d .
O02 O 1.04848(9) -0.7598(2) 0.52172(4) 0.0306(3) Uani 1 1 d .
N01 N 0.64034(11) -0.5510(2) 0.15264(5) 0.0275(4) Uani 1 1 d .
O04 O 0.34976(10) 0.4963(2) 0.23550(4) 0.0352(3) Uani 1 1 d .
O03 O 0.51614(11) -0.18983(19) 0.33454(4) 0.0370(4) Uani 1 1 d .
C28 C 0.59783(13) -0.1205(3) 0.46767(6) 0.0243(4) Uani 1 1 d .
C07 C 0.72081(13) -0.6256(3) 0.40725(6) 0.0246(4) Uani 1 1 d .
C01 C 0.81034(13) -0.6445(2) 0.47976(6) 0.0227(4) Uani 1 1 d .
H01 H 0.7550 -0.6097 0.4907 0.027 Uiso 1 1 calc R
C10 C 0.64648(13) -0.5765(3) 0.28690(6) 0.0227(4) Uani 1 1 d .
C23 C 0.44301(13) 0.2748(3) 0.33617(6) 0.0261(4) Uani 1 1 d .
H23 H 0.4513 0.2963 0.3660 0.031 Uiso 1 1 calc R
N02 N 0.70208(11) -0.1067(2) 0.59976(5) 0.0292(4) Uani 1 1 d .
C09 C 0.65414(13) -0.5683(3) 0.33341(6) 0.0237(4) Uani 1 1 d .
H09 H 0.6090 -0.4978 0.3451 0.028 Uiso 1 1 calc R
C19 C 0.46109(13) 0.0844(3) 0.27670(6) 0.0255(4) Uani 1 1 d .
H19 H 0.4818 -0.0251 0.2655 0.031 Uiso 1 1 calc R
C11 C 0.59481(13) -0.4451(3) 0.26275(6) 0.0228(4) Uani 1 1 d .
H11 H 0.5611 -0.3578 0.2764 0.027 Uiso 1 1 calc R
C03 C 0.97380(13) -0.7278(3) 0.49212(6) 0.0232(4) Uani 1 1 d .
C13 C 0.63967(13) -0.5669(3) 0.19722(6) 0.0237(4) Uani 1 1 d .
C22 C 0.40133(13) 0.4059(3) 0.30876(6) 0.0278(4) Uani 1 1 d .
H22 H 0.3808 0.5155 0.3199 0.033 Uiso 1 1 calc R
C32 C 0.66039(14) 0.0455(3) 0.53085(6) 0.0278(4) Uani 1 1 d .
H32 H 0.6799 0.1576 0.5436 0.033 Uiso 1 1 calc R
C31 C 0.66794(13) -0.1103(3) 0.55608(6) 0.0251(4) Uani 1 1 d .
C20 C 0.41992(13) 0.2138(3) 0.24956(6) 0.0253(4) Uani 1 1 d .
C25 C 0.51218(13) -0.0366(3) 0.34917(6) 0.0258(4) Uani 1 1 d .
C24 C 0.47285(13) 0.1123(3) 0.32080(6) 0.0233(4) Uani 1 1 d .
C33 C 0.62558(13) 0.0417(3) 0.48808(6) 0.0276(4) Uani 1 1 d .
H33 H 0.6204 0.1509 0.4723 0.033 Uiso 1 1 calc R
C08 C 0.71863(13) -0.6508(3) 0.36090(6) 0.0263(4) Uani 1 1 d .
H08 H 0.7636 -0.7264 0.3505 0.032 Uiso 1 1 calc R
C02 C 0.89027(13) -0.6775(3) 0.50710(5) 0.0227(4) Uani 1 1 d .
C06 C 0.80974(13) -0.6616(3) 0.43580(6) 0.0233(4) Uani 1 1 d .
C29 C 0.60327(13) -0.2761(3) 0.49253(6) 0.0264(4) Uani 1 1 d .
H29 H 0.5847 -0.3883 0.4796 0.032 Uiso 1 1 calc R
C26 C 0.54405(13) 0.0005(3) 0.39448(6) 0.0261(4) Uani 1 1 d .
H26 H 0.5503 0.1218 0.4041 0.031 Uiso 1 1 calc R
C30 C 0.63522(13) -0.2703(3) 0.53564(6) 0.0252(4) Uani 1 1 d .
C27 C 0.56433(13) -0.1343(3) 0.42218(6) 0.0265(4) Uani 1 1 d .
H27 H 0.5560 -0.2529 0.4110 0.032 Uiso 1 1 calc R
C14 C 0.68810(14) -0.7009(3) 0.22170(6) 0.0319(5) Uani 1 1 d .
H14 H 0.7193 -0.7917 0.2079 0.038 Uiso 1 1 calc R
C21 C 0.38955(13) 0.3771(3) 0.26492(6) 0.0275(4) Uani 1 1 d .
C12 C 0.59227(13) -0.4409(3) 0.21899(6) 0.0234(4) Uani 1 1 d .
C04 C 0.97322(14) -0.7421(3) 0.44856(6) 0.0298(5) Uani 1 1 d .
H04 H 1.0288 -0.7747 0.4375 0.036 Uiso 1 1 calc R
C15 C 0.69221(14) -0.7060(3) 0.26551(6) 0.0317(5) Uani 1 1 d .
H15 H 0.7266 -0.7988 0.2812 0.038 Uiso 1 1 calc R
C16 C 1.13336(14) -0.8158(3) 0.50663(7) 0.0349(5) Uani 1 1 d .
H16A H 1.1226 -0.9294 0.4909 0.052 Uiso 1 1 calc R
H16B H 1.1822 -0.8331 0.5309 0.052 Uiso 1 1 calc R
H16C H 1.1531 -0.7230 0.4877 0.052 Uiso 1 1 calc R
C05 C 0.89233(14) -0.7093(3) 0.42086(6) 0.0297(5) Uani 1 1 d .
H05 H 0.8934 -0.7197 0.3910 0.036 Uiso 1 1 calc R
C35 C 0.70858(16) 0.0691(3) 0.62066(6) 0.0385(6) Uani 1 1 d .
H35A H 0.7612 0.1364 0.6120 0.058 Uiso 1 1 calc R
H35B H 0.7182 0.0524 0.6516 0.058 Uiso 1 1 calc R
H35C H 0.6507 0.1364 0.6123 0.058 Uiso 1 1 calc R
C34 C 0.32496(17) 0.6693(3) 0.25082(8) 0.0439(6) Uani 1 1 d .
H34A H 0.2764 0.6544 0.2693 0.066 Uiso 1 1 calc R
H34B H 0.3014 0.7464 0.2266 0.066 Uiso 1 1 calc R
H34C H 0.3801 0.7254 0.2670 0.066 Uiso 1 1 calc R
C17 C 0.72169(16) -0.6288(3) 0.13646(7) 0.0429(6) Uani 1 1 d .
H17A H 0.7785 -0.5957 0.1554 0.064 Uiso 1 1 calc R
H17B H 0.7253 -0.5824 0.1078 0.064 Uiso 1 1 calc R
H17C H 0.7157 -0.7604 0.1354 0.064 Uiso 1 1 calc R
C36 C 0.78357(17) -0.2184(4) 0.61396(7) 0.0517(7) Uani 1 1 d .
H36A H 0.7814 -0.3279 0.5965 0.078 Uiso 1 1 calc R
H36B H 0.7835 -0.2515 0.6439 0.078 Uiso 1 1 calc R
H36C H 0.8405 -0.1508 0.6110 0.078 Uiso 1 1 calc R
C18 C 0.55420(15) -0.6134(3) 0.12742(6) 0.0373(5) Uani 1 1 d .
H18C H 0.5493 -0.7446 0.1301 0.056 Uiso 1 1 calc R
H18A H 0.5549 -0.5816 0.0974 0.056 Uiso 1 1 calc R
H18B H 0.5006 -0.5559 0.1378 0.056 Uiso 1 1 calc R

loop_
_atom_site_aniso_label
_atom_site_aniso_U_11
_atom_site_aniso_U_22
_atom_site_aniso_U_33
_atom_site_aniso_U_23
_atom_site_aniso_U_13
_atom_site_aniso_U_12
Cl03 0.0510(3) 0.0471(3) 0.0217(2) 0.0017(2) 0.0006(2) 0.0062(3)
Cl01 0.0299(3) 0.0575(4) 0.0181(2) 0.0021(2) 0.00264(19) 0.0032(2)
Cl04 0.0629(4) 0.0267(3) 0.0283(3) 0.0030(2) 0.0095(2) 0.0029(3)
Cl02 0.0490(3) 0.0395(3) 0.0267(3) 0.0084(2) 0.0095(2) 0.0221(3)
O01 0.0296(8) 0.0352(8) 0.0261(7) -0.0008(6) 0.0027(6) 0.0059(6)
O02 0.0230(7) 0.0418(9) 0.0265(7) 0.0044(6) 0.0011(6) 0.0032(6)
N01 0.0295(9) 0.0319(10) 0.0211(8) -0.0019(7) 0.0033(7) 0.0023(8)
O04 0.0353(8) 0.0318(8) 0.0370(8) 0.0068(7) -0.0008(7) 0.0060(7)
O03 0.0554(10) 0.0300(9) 0.0240(7) -0.0036(6) -0.0001(7) 0.0102(7)
C28 0.0213(10) 0.0279(11) 0.0240(10) -0.0015(8) 0.0047(8) 0.0013(8)
C07 0.0291(11) 0.0177(10) 0.0264(10) 0.0002(8) 0.0024(8) -0.0014(8)
C01 0.0242(10) 0.0198(10) 0.0243(9) -0.0006(8) 0.0045(8) -0.0010(8)
C10 0.0207(10) 0.0253(11) 0.0212(9) -0.0011(8) -0.0009(7) -0.0039(8)
C23 0.0249(10) 0.0297(11) 0.0242(10) -0.0042(8) 0.0050(8) -0.0038(9)
N02 0.0296(9) 0.0385(10) 0.0194(8) -0.0005(7) 0.0027(7) -0.0041(8)
C09 0.0233(10) 0.0226(11) 0.0247(10) -0.0020(8) 0.0014(8) -0.0035(8)
C19 0.0254(10) 0.0248(11) 0.0264(10) -0.0022(8) 0.0042(8) -0.0031(8)
C11 0.0189(9) 0.0247(10) 0.0250(10) -0.0022(8) 0.0034(8) 0.0009(8)
C03 0.0240(10) 0.0206(10) 0.0242(10) 0.0010(8) 0.0007(8) -0.0034(8)
C13 0.0209(10) 0.0261(11) 0.0232(10) -0.0021(8) 0.0004(8) -0.0014(8)
C22 0.0232(10) 0.0255(11) 0.0350(11) -0.0037(9) 0.0049(9) -0.0013(8)
C32 0.0281(11) 0.0284(11) 0.0271(10) -0.0044(9) 0.0042(8) -0.0070(9)
C31 0.0202(10) 0.0334(11) 0.0225(9) -0.0011(8) 0.0059(8) -0.0011(8)
C20 0.0240(10) 0.0308(12) 0.0208(9) -0.0016(8) 0.0016(8) -0.0048(8)
C25 0.0250(10) 0.0289(12) 0.0241(10) -0.0016(9) 0.0056(8) -0.0016(9)
C24 0.0204(10) 0.0262(10) 0.0232(9) -0.0017(8) 0.0031(8) -0.0026(8)
C33 0.0302(11) 0.0285(11) 0.0240(10) 0.0018(9) 0.0030(8) -0.0034(9)
C08 0.0270(10) 0.0280(11) 0.0233(10) -0.0032(8) 0.0010(8) 0.0005(9)
C02 0.0275(10) 0.0231(10) 0.0174(9) 0.0010(8) 0.0031(8) -0.0040(8)
C06 0.0271(10) 0.0210(10) 0.0212(9) -0.0019(8) 0.0013(8) -0.0017(8)
C29 0.0266(10) 0.0258(11) 0.0272(10) -0.0046(8) 0.0050(8) 0.0016(8)
C26 0.0252(10) 0.0282(11) 0.0249(10) -0.0053(9) 0.0032(8) -0.0012(9)
C30 0.0280(11) 0.0248(11) 0.0243(10) 0.0010(8) 0.0083(8) 0.0029(8)
C27 0.0253(10) 0.0296(11) 0.0247(10) -0.0033(9) 0.0040(8) -0.0008(9)
C14 0.0354(12) 0.0306(12) 0.0288(11) -0.0061(9) 0.0015(9) 0.0094(9)
C21 0.0195(10) 0.0301(11) 0.0325(11) 0.0048(9) 0.0017(8) -0.0037(9)
C12 0.0199(10) 0.0246(10) 0.0251(10) 0.0037(8) 0.0008(8) 0.0014(8)
C04 0.0246(10) 0.0389(12) 0.0262(10) -0.0060(9) 0.0050(8) 0.0005(9)
C15 0.0346(12) 0.0314(12) 0.0267(10) 0.0008(9) -0.0043(9) 0.0096(9)
C16 0.0234(11) 0.0433(13) 0.0380(12) 0.0040(10) 0.0043(9) 0.0042(10)
C05 0.0315(11) 0.0378(12) 0.0196(9) -0.0048(9) 0.0030(8) -0.0009(9)
C35 0.0437(13) 0.0484(15) 0.0236(11) -0.0062(10) 0.0051(10) -0.0185(11)
C34 0.0416(14) 0.0364(13) 0.0528(14) 0.0099(11) 0.0035(11) 0.0134(11)
C17 0.0463(14) 0.0511(15) 0.0339(12) -0.0043(11) 0.0141(10) 0.0130(12)
C36 0.0425(14) 0.078(2) 0.0324(12) -0.0001(13) -0.0038(10) 0.0128(13)
C18 0.0428(13) 0.0438(14) 0.0239(11) -0.0014(10) -0.0010(9) -0.0050(11)

loop_
_atom_type_symbol
_atom_type_description
_atom_type_scat_dispersion_real
_atom_type_scat_dispersion_imag
_atom_type_scat_source
C C 0.0033 0.0016 'International Tables Vol C Tables 4.2.6.8 and 6.1.1.4'
H H 0.0000 0.0000 'International Tables Vol C Tables 4.2.6.8 and 6.1.1.4'
N N 0.0061 0.0033 'International Tables Vol C Tables 4.2.6.8 and 6.1.1.4'
O O 0.0106 0.0060 'International Tables Vol C Tables 4.2.6.8 and 6.1.1.4'
Cl Cl 0.1484 0.1585 'International Tables Vol C Tables 4.2.6.8 and 6.1.1.4'

loop_
_geom_angle_atom_site_label_1
_geom_angle_atom_site_label_2
_geom_angle_atom_site_label_3
_geom_angle
C03 O02 C16 117.24(15)
C13 N01 C18 113.44(15)
C13 N01 C17 115.49(16)
C18 N01 C17 110.48(17)
C21 O04 C34 116.95(16)
C29 C28 C33 117.44(17)
C29 C28 C27 119.02(18)
C33 C28 C27 123.54(18)
O01 C07 C08 121.25(17)
O01 C07 C06 120.04(17)
C08 C07 C06 118.71(16)
C02 C01 C06 120.31(17)
C02 C01 H01 119.8
C06 C01 H01 119.8
C11 C10 C15 118.03(17)
C11 C10 C09 119.09(17)
C15 C10 C09 122.82(17)
C22 C23 C24 121.20(18)
C22 C23 H23 119.4
C24 C23 H23 119.4
C31 N02 C35 117.12(17)
C31 N02 C36 116.98(17)
C35 N02 C36 111.55(18)
C08 C09 C10 126.06(18)
C08 C09 H09 117.0
C10 C09 H09 117.0
C20 C19 C24 120.42(18)
C20 C19 H19 119.8
C24 C19 H19 119.8
C12 C11 C10 120.43(17)
C12 C11 H11 119.8
C10 C11 H11 119.8
O02 C03 C04 125.10(17)
O02 C03 C02 117.01(16)
C04 C03 C02 117.89(17)
C14 C13 C12 116.55(17)
C14 C13 N01 122.94(17)
C12 C13 N01 120.46(17)
C23 C22 C21 120.09(19)
C23 C22 H22 120.0
C21 C22 H22 120.0
C33 C32 C31 122.21(19)
C33 C32 H32 118.9
C31 C32 H32 118.9
C32 C31 C30 116.05(17)
C32 C31 N02 122.43(18)
C30 C31 N02 121.46(18)
C19 C20 C21 121.28(17)
C19 C20 Cl03 119.76(15)
C21 C20 Cl03 118.95(15)
O03 C25 C26 120.98(18)
O03 C25 C24 119.43(17)
C26 C25 C24 119.58(17)
C23 C24 C19 118.44(18)
C23 C24 C25 122.91(17)
C19 C24 C25 118.57(17)
C32 C33 C28 121.00(19)
C32 C33 H33 119.5
C28 C33 H33 119.5
C09 C08 C07 120.63(18)
C09 C08 H08 119.7
C07 C08 H08 119.7
C01 C02 C03 121.59(16)
C01 C02 Cl01 119.42(14)
C03 C02 Cl01 119.00(14)
C05 C06 C01 118.26(17)
C05 C06 C07 123.31(17)
C01 C06 C07 118.43(17)
C30 C29 C28 121.19(18)
C30 C29 H29 119.4
C28 C29 H29 119.4
C27 C26 C25 120.79(18)
C27 C26 H26 119.6
C25 C26 H26 119.6
C29 C30 C31 121.97(18)
C29 C30 Cl04 116.85(15)
C31 C30 Cl04 121.11(14)
C26 C27 C28 127.55(19)
C26 C27 H27 116.2
C28 C27 H27 116.2
C15 C14 C13 121.99(18)
C15 C14 H14 119.0
C13 C14 H14 119.0
O04 C21 C22 124.70(19)
O04 C21 C20 116.75(17)
C22 C21 C20 118.55(18)
C11 C12 C13 122.18(17)
C11 C12 Cl02 117.53(14)
C13 C12 Cl02 120.18(14)
C03 C04 C05 120.59(18)
C03 C04 H04 119.7
C05 C04 H04 119.7
C14 C15 C10 120.75(18)
C14 C15 H15 119.6
C10 C15 H15 119.6
O02 C16 H16A 109.5
O02 C16 H16B 109.5
H16A C16 H16B 109.5
O02 C16 H16C 109.5
H16A C16 H16C 109.5
H16B C16 H16C 109.5
C04 C05 C06 121.35(18)
C04 C05 H05 119.3
C06 C05 H05 119.3
N02 C35 H35A 109.5
N02 C35 H35B 109.5
H35A C35 H35B 109.5
N02 C35 H35C 109.5
H35A C35 H35C 109.5
H35B C35 H35C 109.5
O04 C34 H34A 109.5
O04 C34 H34B 109.5
H34A C34 H34B 109.5
O04 C34 H34C 109.5
H34A C34 H34C 109.5
H34B C34 H34C 109.5
N01 C17 H17A 109.5
N01 C17 H17B 109.5
H17A C17 H17B 109.5
N01 C17 H17C 109.5
H17A C17 H17C 109.5
H17B C17 H17C 109.5
N02 C36 H36A 109.5
N02 C36 H36B 109.5
H36A C36 H36B 109.5
N02 C36 H36C 109.5
H36A C36 H36C 109.5
H36B C36 H36C 109.5
N01 C18 H18C 109.5
N01 C18 H18A 109.5
H18C C18 H18A 109.5
N01 C18 H18B 109.5
H18C C18 H18B 109.5
H18A C18 H18B 109.5

loop_
_geom_bond_atom_site_label_1
_geom_bond_atom_site_label_2
_geom_bond_distance
Cl03 C20 1.7386(19)
Cl01 C02 1.7377(18)
Cl04 C30 1.750(2)
Cl02 C12 1.7475(19)
O01 C07 1.229(2)
O02 C03 1.352(2)
O02 C16 1.438(2)
N01 C13 1.418(2)
N01 C18 1.461(3)
N01 C17 1.464(3)
O04 C21 1.355(2)
O04 C34 1.435(3)
O03 C25 1.231(2)
C28 C29 1.394(3)
C28 C33 1.398(3)
C28 C27 1.460(3)
C07 C08 1.476(3)
C07 C06 1.493(3)
C01 C02 1.369(3)
C01 C06 1.397(2)
C01 H01 0.9500
C10 C11 1.392(3)
C10 C15 1.393(3)
C10 C09 1.464(2)
C23 C22 1.386(3)
C23 C24 1.390(3)
C23 H23 0.9500
N02 C31 1.405(2)
N02 C35 1.459(3)
N02 C36 1.461(3)
C09 C08 1.335(3)
C09 H09 0.9500
C19 C20 1.370(3)
C19 C24 1.399(3)
C19 H19 0.9500
C11 C12 1.382(3)
C11 H11 0.9500
C03 C04 1.383(3)
C03 C02 1.407(3)
C13 C14 1.390(3)
C13 C12 1.395(3)
C22 C21 1.393(3)
C22 H22 0.9500
C32 C33 1.380(3)
C32 C31 1.401(3)
C32 H32 0.9500
C31 C30 1.403(3)
C20 C21 1.398(3)
C25 C26 1.473(3)
C25 C24 1.487(3)
C33 H33 0.9500
C08 H08 0.9500
C06 C05 1.389(3)
C29 C30 1.382(3)
C29 H29 0.9500
C26 C27 1.336(3)
C26 H26 0.9500
C27 H27 0.9500
C14 C15 1.381(3)
C14 H14 0.9500
C04 C05 1.385(3)
C04 H04 0.9500
C15 H15 0.9500
C16 H16A 0.9800
C16 H16B 0.9800
C16 H16C 0.9800
C05 H05 0.9500
C35 H35A 0.9800
C35 H35B 0.9800
C35 H35C 0.9800
C34 H34A 0.9800
C34 H34B 0.9800
C34 H34C 0.9800
C17 H17A 0.9800
C17 H17B 0.9800
C17 H17C 0.9800
C36 H36A 0.9800
C36 H36B 0.9800
C36 H36C 0.9800
C18 H18C 0.9800
C18 H18A 0.9800
C18 H18B 0.9800

loop_
_geom_torsion_atom_site_label_1
_geom_torsion_atom_site_label_2
_geom_torsion_atom_site_label_3
_geom_torsion_atom_site_label_4
_geom_torsion
C11 C10 C09 C08 -161.12(19)
C15 C10 C09 C08 15.9(3)
C15 C10 C11 C12 -2.3(3)
C09 C10 C11 C12 174.92(17)
C16 O02 C03 C04 -1.1(3)
C16 O02 C03 C02 178.41(17)
C18 N01 C13 C14 104.3(2)
C17 N01 C13 C14 -24.7(3)
C18 N01 C13 C12 -78.4(2)
C17 N01 C13 C12 152.60(19)
C24 C23 C22 C21 -0.7(3)
C33 C32 C31 C30 -2.0(3)
C33 C32 C31 N02 -179.07(18)
C35 N02 C31 C32 14.5(3)
C36 N02 C31 C32 -121.9(2)
C35 N02 C31 C30 -162.48(18)
C36 N02 C31 C30 61.1(3)
C24 C19 C20 C21 0.7(3)
C24 C19 C20 Cl03 -178.56(14)
C22 C23 C24 C19 0.9(3)
C22 C23 C24 C25 -175.89(17)
C20 C19 C24 C23 -0.9(3)
C20 C19 C24 C25 176.05(17)
O03 C25 C24 C23 162.46(19)
C26 C25 C24 C23 -16.3(3)
O03 C25 C24 C19 -14.3(3)
C26 C25 C24 C19 166.92(17)
C31 C32 C33 C28 -1.3(3)
C29 C28 C33 C32 2.5(3)
C27 C28 C33 C32 -177.24(18)
C10 C09 C08 C07 177.54(17)
O01 C07 C08 C09 21.1(3)
C06 C07 C08 C09 -158.26(18)
C06 C01 C02 C03 0.5(3)
C06 C01 C02 Cl01 -179.15(15)
O02 C03 C02 C01 -179.13(17)
C04 C03 C02 C01 0.4(3)
O02 C03 C02 Cl01 0.6(2)
C04 C03 C02 Cl01 -179.93(15)
C02 C01 C06 C05 -1.2(3)
C02 C01 C06 C07 179.55(17)
O01 C07 C06 C05 -176.10(19)
C08 C07 C06 C05 3.3(3)
O01 C07 C06 C01 3.1(3)
C08 C07 C06 C01 -177.48(17)
C33 C28 C29 C30 -0.3(3)
C27 C28 C29 C30 179.48(17)
O03 C25 C26 C27 -10.5(3)
C24 C25 C26 C27 168.26(18)
C28 C29 C30 C31 -3.2(3)
C28 C29 C30 Cl04 173.91(15)
C32 C31 C30 C29 4.2(3)
N02 C31 C30 C29 -178.65(17)
C32 C31 C30 Cl04 -172.78(14)
N02 C31 C30 Cl04 4.4(3)
C25 C26 C27 C28 179.02(18)
C29 C28 C27 C26 171.49(19)
C33 C28 C27 C26 -8.8(3)
C12 C13 C14 C15 -2.3(3)
N01 C13 C14 C15 175.08(19)
C34 O04 C21 C22 5.1(3)
C34 O04 C21 C20 -175.39(17)
C23 C22 C21 O04 179.99(18)
C23 C22 C21 C20 0.5(3)
C19 C20 C21 O04 179.98(17)
Cl03 C20 C21 O04 -0.8(2)
C19 C20 C21 C22 -0.5(3)
Cl03 C20 C21 C22 178.78(15)
C10 C11 C12 C13 0.7(3)
C10 C11 C12 Cl02 -175.45(14)
C14 C13 C12 C11 1.6(3)
N01 C13 C12 C11 -175.86(17)
C14 C13 C12 Cl02 177.65(15)
N01 C13 C12 Cl02 0.2(3)
O02 C03 C04 C05 178.87(19)
C02 C03 C04 C05 -0.6(3)
C13 C14 C15 C10 0.8(3)
C11 C10 C15 C14 1.6(3)
C09 C10 C15 C14 -175.50(19)
C03 C04 C05 C06 -0.1(3)
C01 C06 C05 C04 1.0(3)
C07 C06 C05 C04 -179.81(19)
